data_7040926
loop_
_publ_author_name
'Xu, Lei'
'Zhai, Meng-Ke'
'Wang, Fei'
'Sun, Lin'
'Du, Hong-Bin'

_publ_section_title
;
 A series of robust metal-porphyrinic frameworks based on rare earth
 clusters and their application in N-H carbene insertion.
;
_journal_issue 43
_journal_name_full 'Dalton transactions (Cambridge, England : 2003)'
_journal_page_first 17108
_journal_page_last 17112
_journal_paper_doi 10.1039/c6dt03678c
_journal_volume 45
_journal_year 2016
_chemical_formula_sum 'C144 H97 N12 O41 Tb9'
_chemical_formula_weight 4081.62
_chemical_name_systematic
; 
 ? 
;
_space_group_IT_number 191
_symmetry_cell_setting hexagonal
_symmetry_space_group_name_Hall '-P 6 2'
_symmetry_space_group_name_H-M 'P 6/m m m'
_atom_sites_solution_hydrogens geom
_atom_sites_solution_primary direct
_atom_sites_solution_secondary difmap
_audit_creation_method SHELXL-97
_audit_update_record
;
2016-09-18 deposited with the CCDC.
2016-10-14 downloaded from the CCDC.
;
_cell_angle_alpha 90.00
_cell_angle_beta 90.00
_cell_angle_gamma 120.00
_cell_formula_units_Z 1
_cell_length_a 22.7374(5)
_cell_length_b 22.7374(5)
_cell_length_c 17.8238(8)
_cell_measurement_reflns_used 9967
_cell_measurement_temperature 123
_cell_measurement_theta_max 27.119
_cell_measurement_theta_min 2.369
_cell_volume 7980.2(4)
_computing_cell_refinement 'Bruker SMART'
_computing_data_collection 'Bruker SMART'
_computing_data_reduction 'Bruker SAINT'
_computing_molecular_graphics 'Bruker SHELXTL'
_computing_publication_material 'Bruker SHELXTL'
_computing_structure_refinement 'SHELXL-97 (Sheldrick, 1997)'
_computing_structure_solution 'SHELXS-97 (Sheldrick, 1990)'
_diffrn_ambient_temperature 123
_diffrn_measured_fraction_theta_full 0.990
_diffrn_measured_fraction_theta_max 0.990
_diffrn_measurement_device_type 'CCD area detector'
_diffrn_measurement_method 'phi and omega scans'
_diffrn_radiation_monochromator graphite
_diffrn_radiation_source 'fine-focus sealed tube'
_diffrn_radiation_type MoK\a
_diffrn_radiation_wavelength 0.71073
_diffrn_reflns_av_R_equivalents 0.0631
_diffrn_reflns_av_sigmaI/netI 0.0273
_diffrn_reflns_limit_h_max 27
_diffrn_reflns_limit_h_min -26
_diffrn_reflns_limit_k_max 25
_diffrn_reflns_limit_k_min -27
_diffrn_reflns_limit_l_max 21
_diffrn_reflns_limit_l_min -19
_diffrn_reflns_number 51916
_diffrn_reflns_theta_full 25.05
_diffrn_reflns_theta_max 25.05
_diffrn_reflns_theta_min 2.07
_exptl_absorpt_coefficient_mu 2.004
_exptl_absorpt_correction_T_max 0.5848
_exptl_absorpt_correction_T_min 0.5577
_exptl_absorpt_correction_type multi-scan
_exptl_absorpt_process_details sadabs
_exptl_crystal_colour dark-purple
_exptl_crystal_density_diffrn 0.849
_exptl_crystal_density_method 'not measured'
_exptl_crystal_description Hexagonal
_exptl_crystal_F_000 1958
_exptl_crystal_size_max 0.33
_exptl_crystal_size_mid 0.32
_exptl_crystal_size_min 0.30
_platon_squeeze_details
;
;
_refine_diff_density_max 3.127
_refine_diff_density_min -6.500
_refine_diff_density_rms 0.278
_refine_ls_extinction_coef 0.008(3)
_refine_ls_extinction_expression Fc^*^=kFc[1+0.001xFc^2^\l^3^/sin(2\q)]^-1/4^
_refine_ls_extinction_method SHELXL
_refine_ls_goodness_of_fit_ref 2.360
_refine_ls_hydrogen_treatment mixed
_refine_ls_matrix_type full
_refine_ls_number_parameters 141
_refine_ls_number_reflns 2738
_refine_ls_number_restraints 0
_refine_ls_restrained_S_all 2.360
_refine_ls_R_factor_all 0.1836
_refine_ls_R_factor_gt 0.1765
_refine_ls_shift/su_max 0.001
_refine_ls_shift/su_mean 0.000
_refine_ls_structure_factor_coef Fsqd
_refine_ls_weighting_details 'calc w=1/[\s^2^(Fo^2^)+(0.1950P)^2^+0.0000P] where P=(Fo^2^+2Fc^2^)/3'
_refine_ls_weighting_scheme calc
_refine_ls_wR_factor_gt 0.4736
_refine_ls_wR_factor_ref 0.4808
_reflns_number_gt 2420
_reflns_number_total 2738
_reflns_threshold_expression >2sigma(I)
_cod_data_source_file c6dt03678c2.cif
_cod_data_source_block NUPF-2Tb
_cod_depositor_comments
;
The following automatic conversions were performed:

'_symmetry_cell_setting' value 'Hexagonal' changed to 'hexagonal'
according to
/usr/data/users/saulius/crontab/automatic-downloads/rss-feeds/RSC/lib/dictionaries/cif_core.dic
dictionary named 'cif_core.dic' version 2.4.2 from 2011-04-26.

Automatic conversion script
Id: cif_fix_values 4268 2015-11-12 08:31:59Z antanas 

 Adding full bibliography for 7040921--7040926.cif.
;
_cod_original_sg_symbol_H-M P6/mmm
_cod_database_code 7040926

loop_
_symmetry_equiv_pos_as_xyz
'x, y, z'
'x-y, x, z'
'-y, x-y, z'
'-x, -y, z'
'-x+y, -x, z'
'y, -x+y, z'
'x-y, -y, -z'
'-x, -x+y, -z'
'y, x, -z'
'-y, -x, -z'
'-x+y, y, -z'
'x, x-y, -z'
'-x, -y, -z'
'-x+y, -x, -z'
'y, -x+y, -z'
'x, y, -z'
'x-y, x, -z'
'-y, x-y, -z'
'-x+y, y, z'
'x, x-y, z'
'-y, -x, z'
'y, x, z'
'x-y, -y, z'
'-x, -x+y, z'

loop_
_atom_site_label
_atom_site_type_symbol
_atom_site_fract_x
_atom_site_fract_y
_atom_site_fract_z
_atom_site_U_iso_or_equiv
_atom_site_adp_type
_atom_site_occupancy
_atom_site_symmetry_multiplicity
_atom_site_calc_flag
_atom_site_refinement_flags
Tb1 Tb 0.05695(3) 0.11389(7) 0.10724(7) 0.0599(9) Uani 0.50 2 d SP
Tb2 Tb 0.10342(5) 0.20684(10) 0.0000 0.0732(11) Uani 0.50 4 d SP
N1 N 0.0000 0.4115(12) 0.5000 0.109(9) Uani 1 4 d S
N2 N 0.0000 0.5000 0.3901(16) 0.104(8) Uani 1 4 d S
H2 H 0.0000 0.5000 0.4383 0.125 Uiso 1 4 calc SR
O1 O 0.0383(10) 0.1972(9) 0.1466(10) 0.082(5) Uani 0.50 1 d P
O2 O 0.0569(11) 0.2418(9) 0.0937(11) 0.083(5) Uani 0.50 1 d P
O3 O 0.0000 0.1225(4) 0.0000 0.050(3) Uani 1 4 d S
O4 O 0.0000 0.0000 0.0748(11) 0.048(5) Uani 1 12 d S
H4 H 0.0000 0.0000 0.0271 0.058 Uiso 0.50 12 d SPR
O5 O 0.0409(6) 0.0818(12) 0.2227(13) 0.073(6) Uani 0.50 2 d SP
H5 H 0.0186 0.1035 0.2433 0.110 Uiso 0.50 1 d PR
O6 O 0.149(3) 0.323(2) 0.0000 0.07(2) Uani 0.25 2 d SP
H6 H 0.1721 0.3442 -0.0396 0.104 Uiso 0.50 2 d SPR
C1 C 0.0000 0.2145(9) 0.1224(13) 0.080(5) Uani 1 2 d S
C2 C 0.0000 0.2639(10) 0.1898(13) 0.093(6) Uani 1 2 d S
C3 C -0.059(2) 0.268(2) 0.203(2) 0.102(11) Uani 0.50 1 d P
H3 H -0.0976 0.2440 0.1708 0.122 Uiso 0.50 1 d PR
C4 C -0.058(3) 0.310(2) 0.259(3) 0.100(12) Uani 0.50 1 d P
H4A H -0.0966 0.3149 0.2669 0.120 Uiso 0.50 1 d PR
C6 C 0.057(3) 0.343(2) 0.289(3) 0.103(12) Uani 0.50 1 d P
H6A H 0.0959 0.3675 0.3207 0.124 Uiso 0.50 1 d PR
C7 C 0.055(2) 0.300(2) 0.234(2) 0.093(10) Uani 0.50 1 d P
H7 H 0.0934 0.2940 0.2281 0.111 Uiso 0.50 1 d PR
C5 C 0.0000 0.3477(12) 0.3038(14) 0.107(7) Uani 1 2 d S
C8 C 0.0000 0.3933(12) 0.3655(15) 0.109(7) Uani 1 2 d S
C9 C 0.0000 0.3732(11) 0.4400(14) 0.105(7) Uani 1 2 d S
C10 C 0.0000 0.3158(11) 0.4687(12) 0.104(7) Uani 1 2 d S
H10 H 0.0000 0.2820 0.4393 0.125 Uiso 1 2 calc SR
C11 C 0.0000 0.4533(11) 0.3480(13) 0.101(6) Uani 1 2 d S
C12 C 0.0000 0.4655(10) 0.2708(13) 0.100(6) Uani 1 2 d S
H12 H 0.0000 0.4396 0.2305 0.121 Uiso 1 2 calc SR

loop_
_atom_site_aniso_label
_atom_site_aniso_U_11
_atom_site_aniso_U_22
_atom_site_aniso_U_33
_atom_site_aniso_U_23
_atom_site_aniso_U_13
_atom_site_aniso_U_12
Tb1 0.0743(11) 0.0458(11) 0.0501(12) -0.0252(5) -0.0126(3) 0.0229(5)
Tb2 0.1156(19) 0.0396(13) 0.0391(13) 0.000 0.000 0.0198(6)
N1 0.12(2) 0.109(16) 0.11(2) 0.000 0.000 0.058(11)
N2 0.11(2) 0.103(15) 0.10(2) 0.000 0.000 0.056(11)
O1 0.095(12) 0.073(10) 0.075(11) -0.005(9) 0.002(9) 0.041(9)
O2 0.099(14) 0.065(10) 0.083(11) -0.005(9) 0.001(10) 0.040(10)
O3 0.079(9) 0.034(4) 0.050(7) 0.000 0.000 0.040(4)
O4 0.059(8) 0.059(8) 0.027(10) 0.000 0.000 0.029(4)
O5 0.083(11) 0.066(13) 0.066(13) -0.007(11) -0.004(5) 0.033(7)
O6 0.08(6) 0.06(2) 0.065(19) 0.000 0.000 0.04(2)
C1 0.091(15) 0.073(8) 0.082(12) -0.001(8) 0.000 0.045(7)
C2 0.103(16) 0.087(10) 0.096(14) -0.003(9) 0.000 0.051(8)
C3 0.11(3) 0.09(3) 0.09(3) 0.00(2) 0.00(2) 0.04(2)
C4 0.11(3) 0.10(3) 0.10(3) 0.00(2) 0.00(2) 0.06(2)
C6 0.11(3) 0.10(3) 0.10(3) 0.00(2) 0.00(2) 0.05(3)
C7 0.10(2) 0.09(2) 0.10(3) 0.005(19) 0.00(2) 0.06(2)
C5 0.114(18) 0.108(13) 0.100(16) 0.001(11) 0.000 0.057(9)
C8 0.119(18) 0.107(12) 0.105(17) 0.001(13) 0.000 0.059(9)
C9 0.111(17) 0.105(12) 0.100(15) -0.003(12) 0.000 0.056(9)
C10 0.117(17) 0.100(11) 0.101(16) -0.001(9) 0.000 0.059(9)
C11 0.113(17) 0.098(11) 0.095(15) 0.004(10) 0.000 0.057(8)
C12 0.115(17) 0.099(10) 0.093(15) -0.005(10) 0.000 0.058(8)

loop_
_atom_type_symbol
_atom_type_description
_atom_type_scat_dispersion_real
_atom_type_scat_dispersion_imag
_atom_type_scat_source
C C 0.0033 0.0016 'International Tables Vol C Tables 4.2.6.8 and 6.1.1.4'
H H 0.0000 0.0000 'International Tables Vol C Tables 4.2.6.8 and 6.1.1.4'
N N 0.0061 0.0033 'International Tables Vol C Tables 4.2.6.8 and 6.1.1.4'
O O 0.0106 0.0060 'International Tables Vol C Tables 4.2.6.8 and 6.1.1.4'
Tb Tb -0.1723 4.1537 'International Tables Vol C Tables 4.2.6.8 and 6.1.1.4'

loop_
_geom_angle_atom_site_label_1
_geom_angle_atom_site_label_2
_geom_angle_atom_site_label_3
_geom_angle
_geom_angle_site_symmetry_1
_geom_angle_site_symmetry_3
O5 Tb1 Tb1 81.6(3) . 6
O5 Tb1 Tb1 81.6(3) . 2
Tb1 Tb1 Tb1 120.0 6 2
O5 Tb1 O1 85.2(7) . 19
Tb1 Tb1 O1 80.6(5) 6 19
Tb1 Tb1 O1 153.1(5) 2 19
O5 Tb1 O1 85.2(7) . .
Tb1 Tb1 O1 153.1(5) 6 .
Tb1 Tb1 O1 80.6(5) 2 .
O1 Tb1 O1 75.1(10) 19 .
O5 Tb1 O4 87.4(8) . .
Tb1 Tb1 O4 61.04(6) 6 .
Tb1 Tb1 O4 61.04(7) 2 .
O1 Tb1 O4 141.6(5) 19 .
O1 Tb1 O4 141.6(5) . .
O5 Tb1 O3 142.33(17) . .
Tb1 Tb1 O3 123.0(2) 6 .
Tb1 Tb1 O3 61.78(5) 2 .
O1 Tb1 O3 123.9(5) 19 .
O1 Tb1 O3 80.9(5) . .
O4 Tb1 O3 82.4(4) . .
O5 Tb1 O3 142.33(17) . 15
Tb1 Tb1 O3 61.78(5) 6 15
Tb1 Tb1 O3 123.0(2) 2 15
O1 Tb1 O3 80.9(5) 19 15
O1 Tb1 O3 123.9(5) . 15
O4 Tb1 O3 82.4(4) . 15
O3 Tb1 O3 71.96(18) . 15
O5 Tb1 Tb2 153.3(6) . .
Tb1 Tb1 Tb2 110.231(15) 6 .
Tb1 Tb1 Tb2 110.231(15) 2 .
O1 Tb1 Tb2 73.8(5) 19 .
O1 Tb1 Tb2 73.8(5) . .
O4 Tb1 Tb2 119.3(5) . .
O3 Tb1 Tb2 50.81(12) . .
O3 Tb1 Tb2 50.81(12) 15 .
O5 Tb1 O5 33.7(6) . 2
Tb1 Tb1 O5 99.8(5) 6 2
Tb1 Tb1 O5 47.9(4) 2 2
O1 Tb1 O5 115.9(6) 19 2
O1 Tb1 O5 81.1(6) . 2
O4 Tb1 O5 72.2(5) . 2
O3 Tb1 O5 109.2(4) . 2
O3 Tb1 O5 154.0(4) 15 2
Tb2 Tb1 O5 149.8(5) . 2
O5 Tb1 O5 33.7(6) . 6
Tb1 Tb1 O5 47.9(4) 6 6
Tb1 Tb1 O5 99.8(5) 2 6
O1 Tb1 O5 81.1(6) 19 6
O1 Tb1 O5 115.9(6) . 6
O4 Tb1 O5 72.2(5) . 6
O3 Tb1 O5 154.0(4) . 6
O3 Tb1 O5 109.2(4) 15 6
Tb2 Tb1 O5 149.8(5) . 6
O5 Tb1 O5 58.1(9) 2 6
O5 Tb1 O1 81.9(4) . 6
Tb1 Tb1 O1 49.8(4) 6 6
Tb1 Tb1 O1 161.9(4) 2 6
O1 Tb1 O1 30.8(8) 19 6
O1 Tb1 O1 105.3(4) . 6
O4 Tb1 O1 110.8(4) . 6
O3 Tb1 O1 135.6(4) . 6
O3 Tb1 O1 68.4(4) 15 6
Tb2 Tb1 O1 87.9(4) . 6
O5 Tb1 O1 115.3(5) 2 6
O5 Tb1 O1 62.1(6) 6 6
O5 Tb1 H5 21.0 . .
Tb1 Tb1 H5 102.5 6 .
Tb1 Tb1 H5 72.8 2 .
O1 Tb1 H5 86.7 19 .
O1 Tb1 H5 65.3 . .
O4 Tb1 H5 99.2 . .
O3 Tb1 H5 126.8 . .
O3 Tb1 H5 161.2 15 .
Tb2 Tb1 H5 138.0 . .
O5 Tb1 H5 30.0 2 .
O5 Tb1 H5 54.6 6 .
O1 Tb1 H5 93.8 6 .
O3 Tb2 O3 80.0(5) . 15
O3 Tb2 O6 147.1(18) . 19
O3 Tb2 O6 132.9(18) 15 19
O3 Tb2 O6 132.9(18) . .
O3 Tb2 O6 147.1(18) 15 .
O6 Tb2 O6 14(3) 19 .
O3 Tb2 O2 129.1(5) . 19
O3 Tb2 O2 79.8(5) 15 19
O6 Tb2 O2 68.2(12) 19 19
O6 Tb2 O2 77.5(13) . 19
O3 Tb2 O2 79.8(5) . 16
O3 Tb2 O2 129.1(5) 15 16
O6 Tb2 O2 77.5(13) 19 16
O6 Tb2 O2 68.2(12) . 16
O2 Tb2 O2 145.5(9) 19 16
O3 Tb2 O2 79.8(5) . .
O3 Tb2 O2 129.1(5) 15 .
O6 Tb2 O2 77.5(13) 19 .
O6 Tb2 O2 68.2(12) . .
O2 Tb2 O2 77.7(10) 19 .
O2 Tb2 O2 92.1(10) 16 .
O3 Tb2 O2 129.1(5) . 11
O3 Tb2 O2 79.8(5) 15 11
O6 Tb2 O2 68.2(12) 19 11
O6 Tb2 O2 77.5(13) . 11
O2 Tb2 O2 92.1(10) 19 11
O2 Tb2 O2 77.7(10) 16 11
O2 Tb2 O2 145.5(9) . 11
O3 Tb2 Tb1 58.01(14) . 16
O3 Tb2 Tb1 58.01(14) 15 16
O6 Tb2 Tb1 133.3(2) 19 16
O6 Tb2 Tb1 133.3(2) . 16
O2 Tb2 Tb1 136.5(5) 19 16
O2 Tb2 Tb1 71.6(5) 16 16
O2 Tb2 Tb1 136.5(5) . 16
O2 Tb2 Tb1 71.6(5) 11 16
O3 Tb2 Tb1 58.01(14) . .
O3 Tb2 Tb1 58.01(14) 15 .
O6 Tb2 Tb1 133.3(2) 19 .
O6 Tb2 Tb1 133.3(2) . .
O2 Tb2 Tb1 71.6(5) 19 .
O2 Tb2 Tb1 136.5(5) 16 .
O2 Tb2 Tb1 71.6(5) . .
O2 Tb2 Tb1 136.5(5) 11 .
Tb1 Tb2 Tb1 92.48(8) 16 .
O3 Tb2 Tb1 29.12(6) . 17
O3 Tb2 Tb1 75.4(2) 15 17
O6 Tb2 Tb1 142.1(11) 19 17
O6 Tb2 Tb1 132.0(13) . 17
O2 Tb2 Tb1 149.7(5) 19 17
O2 Tb2 Tb1 64.6(5) 16 17
O2 Tb2 Tb1 104.9(5) . 17
O2 Tb2 Tb1 100.3(5) 11 17
Tb1 Tb2 Tb1 31.59(3) 16 17
Tb1 Tb2 Tb1 80.53(5) . 17
O3 Tb2 Tb1 75.4(2) . 15
O3 Tb2 Tb1 29.12(6) 15 15
O6 Tb2 Tb1 132.0(13) 19 15
O6 Tb2 Tb1 142.1(11) . 15
O2 Tb2 Tb1 104.9(5) 19 15
O2 Tb2 Tb1 100.3(5) 16 15
O2 Tb2 Tb1 149.7(5) . 15
O2 Tb2 Tb1 64.6(5) 11 15
Tb1 Tb2 Tb1 31.59(3) 16 15
Tb1 Tb2 Tb1 80.53(5) . 15
Tb1 Tb2 Tb1 57.83(5) 17 15
C9 N1 C9 102(3) . 16_556
C11 N2 C11 110(3) . 4_565
C11 N2 H2 125.2 . .
C11 N2 H2 125.2 4_565 .
C1 O1 O1 51.1(11) . 24
C1 O1 Tb1 129.5(15) . .
O1 O1 Tb1 99.4(5) 24 .
C1 O1 Tb1 90.4(13) . 2
O1 O1 Tb1 49.8(4) 24 2
Tb1 O1 Tb1 49.6(3) . 2
C1 O2 Tb2 132.1(15) . .
Tb2 O3 Tb2 140.0(5) . 2
Tb2 O3 Tb1 124.48(3) . 17
Tb2 O3 Tb1 71.18(4) 2 17
Tb2 O3 Tb1 71.18(4) . .
Tb2 O3 Tb1 124.48(3) 2 .
Tb1 O3 Tb1 138.3(5) 17 .
Tb2 O3 Tb1 71.18(4) . 16
Tb2 O3 Tb1 124.48(3) 2 16
Tb1 O3 Tb1 56.44(11) 17 16
Tb1 O3 Tb1 107.4(2) . 16
Tb2 O3 Tb1 124.48(3) . 2
Tb2 O3 Tb1 71.18(4) 2 2
Tb1 O3 Tb1 107.4(2) 17 2
Tb1 O3 Tb1 56.44(11) . 2
Tb1 O3 Tb1 138.3(5) 16 2
Tb1 O4 Tb1 57.92(13) 6 .
Tb1 O4 Tb1 57.92(13) 6 5
Tb1 O4 Tb1 114.0(4) . 5
Tb1 O4 Tb1 114.0(4) 6 4
Tb1 O4 Tb1 151.1(9) . 4
Tb1 O4 Tb1 57.92(13) 5 4
Tb1 O4 Tb1 151.1(9) 6 3
Tb1 O4 Tb1 114.0(4) . 3
Tb1 O4 Tb1 114.0(4) 5 3
Tb1 O4 Tb1 57.92(13) 4 3
Tb1 O4 Tb1 114.0(4) 6 2
Tb1 O4 Tb1 57.92(13) . 2
Tb1 O4 Tb1 151.1(9) 5 2
Tb1 O4 Tb1 114.0(4) 4 2
Tb1 O4 Tb1 57.92(13) 3 2
Tb1 O4 H4 104.4 6 .
Tb1 O4 H4 104.4 . .
Tb1 O4 H4 104.4 5 .
Tb1 O4 H4 104.4 4 .
Tb1 O4 H4 104.4 3 .
Tb1 O4 H4 104.4 2 .
O5 O5 O5 120.000(1) 6 2
O5 O5 Tb1 98.4(3) 6 .
O5 O5 Tb1 98.4(3) 2 .
O5 O5 Tb1 47.9(4) 6 6
O5 O5 Tb1 120.0(4) 2 6
Tb1 O5 Tb1 50.6(4) . 6
O5 O5 Tb1 120.0(4) 6 2
O5 O5 Tb1 47.9(4) 2 2
Tb1 O5 Tb1 50.6(4) . 2
Tb1 O5 Tb1 85.1(6) 6 2
O5 O5 H5 157.0 6 .
O5 O5 H5 62.2 2 .
Tb1 O5 H5 103.9 . .
Tb1 O5 H5 154.0 6 .
Tb1 O5 H5 79.4 2 .
O6 O6 Tb2 82.9(18) 19 .
O6 O6 H6 70.6 19 .
Tb2 O6 H6 115.4 . .
O1 C1 O1 78(2) . 24
O1 C1 O2 135(2) . 24
O1 C1 O2 64.1(13) 24 24
O1 C1 O2 64.1(13) . .
O1 C1 O2 135(2) 24 .
O2 C1 O2 131(3) 24 .
O1 C1 C2 102.1(16) . .
O1 C1 C2 102.1(16) 24 .
O2 C1 C2 108.5(13) 24 .
O2 C1 C2 108.5(13) . .
C7 C2 C7 106(4) . 24
C7 C2 C3 33.5(16) . 24
C7 C2 C3 119(3) 24 24
C7 C2 C3 119(3) . .
C7 C2 C3 33.5(16) 24 .
C3 C2 C3 111(4) 24 .
C7 C2 C1 122(2) . .
C7 C2 C1 122(2) 24 .
C3 C2 C1 119(2) 24 .
C3 C2 C1 119(2) . .
C7 C3 C4 88(5) 24 .
C7 C3 C2 70(5) 24 .
C4 C3 C2 119(4) . .
C7 C3 C6 60(5) 24 24
C4 C3 C6 28(2) . 24
C2 C3 C6 106(4) . 24
C7 C3 H3 114.7 24 .
C4 C3 H3 121.6 . .
C2 C3 H3 119.8 . .
C6 C3 H3 128.5 24 .
C6 C4 C3 92(7) 24 .
C6 C4 C5 72(7) 24 .
C3 C4 C5 122(4) . .
C6 C4 C7 61(6) 24 24
C3 C4 C7 31(2) . 24
C5 C4 C7 106(4) . 24
C6 C4 H4A 109.6 24 .
C3 C4 H4A 119.3 . .
C5 C4 H4A 118.6 . .
C7 C4 H4A 129.2 24 .
C4 C6 C7 90(7) 24 .
C4 C6 C5 76(7) 24 .
C7 C6 C5 120(4) . .
C4 C6 C3 60(6) 24 24
C7 C6 C3 30(2) . 24
C5 C6 C3 110(4) . 24
C4 C6 H6A 108.5 24 .
C7 C6 H6A 121.5 . .
C5 C6 H6A 118.6 . .
C3 C6 H6A 125.5 24 .
C3 C7 C2 77(5) 24 .
C3 C7 C6 90(5) 24 .
C2 C7 C6 123(4) . .
C3 C7 C4 61(5) 24 24
C2 C7 C4 110(3) . 24
C6 C7 C4 29(2) . 24
C3 C7 H7 105.6 24 .
C2 C7 H7 118.7 . .
C6 C7 H7 118.4 . .
C4 C7 H7 125.2 24 .
C6 C5 C6 109(5) 24 .
C6 C5 C4 31.5(18) 24 .
C6 C5 C4 118(3) . .
C6 C5 C4 118(3) 24 24
C6 C5 C4 31.5(18) . 24
C4 C5 C4 108(4) . 24
C6 C5 C8 121(2) 24 .
C6 C5 C8 121(2) . .
C4 C5 C8 121(2) . .
C4 C5 C8 121(2) 24 .
C11 C8 C9 122(2) . .
C11 C8 C5 120(2) . .
C9 C8 C5 118(2) . .
N1 C9 C10 108(2) . .
N1 C9 C8 122(2) . .
C10 C9 C8 130(2) . .
C10 C10 C9 111.4(14) 16_556 .
C10 C10 H10 124.3 16_556 .
C9 C10 H10 124.3 . .
N2 C11 C8 132(2) . .
N2 C11 C12 114(2) . .
C8 C11 C12 114(2) . .
C11 C12 C12 101.4(14) . 4_565
C11 C12 H12 129.3 . .
C12 C12 H12 129.3 4_565 .

loop_
_geom_bond_atom_site_label_1
_geom_bond_atom_site_label_2
_geom_bond_distance
_geom_bond_site_symmetry_2
Tb1 O5 2.15(2) .
Tb1 Tb1 2.2427(14) 6
Tb1 Tb1 2.2427(14) 2
Tb1 O1 2.250(18) 19
Tb1 O1 2.250(18) .
Tb1 O4 2.316(5) .
Tb1 O3 2.371(4) .
Tb1 O3 2.371(4) 15
Tb1 Tb2 2.646(2) .
Tb1 O5 2.872(17) 2
Tb1 O5 2.872(17) 6
Tb1 O1 2.906(17) 6
Tb1 H5 2.5485 .
Tb2 O3 2.167(4) .
Tb2 O3 2.167(4) 15
Tb2 O6 2.31(4) 19
Tb2 O6 2.31(4) .
Tb2 O2 2.32(2) 19
Tb2 O2 2.32(2) 16
Tb2 O2 2.32(2) .
Tb2 O2 2.32(2) 11
Tb2 Tb1 2.646(2) 16
Tb2 Tb1 4.0172(15) 17
Tb2 Tb1 4.0172(15) 15
N1 C9 1.38(3) .
N1 C9 1.38(3) 16_556
N2 C11 1.30(3) .
N2 C11 1.30(3) 4_565
N2 H2 0.8600 .
O1 C1 1.20(2) .
O1 O1 1.51(4) 24
O1 Tb1 2.906(18) 2
O2 C1 1.23(2) .
O3 Tb2 2.167(4) 2
O3 Tb1 2.371(4) 17
O3 Tb1 2.371(4) 16
O3 Tb1 2.371(4) 2
O4 Tb1 2.316(5) 6
O4 Tb1 2.316(5) 5
O4 Tb1 2.316(5) 4
O4 Tb1 2.316(5) 3
O4 Tb1 2.316(5) 2
O4 H4 0.8500 .
O5 O5 1.61(2) 6
O5 O5 1.61(2) 2
O5 Tb1 2.872(17) 6
O5 Tb1 2.872(17) 2
O5 H5 0.9411 .
O6 O6 0.57(14) 19
O6 H6 0.8651 .
C1 O1 1.20(2) 24
C1 O2 1.23(2) 24
C1 C2 1.64(3) .
C2 C7 1.35(4) .
C2 C7 1.35(4) 24
C2 C3 1.41(5) 24
C2 C3 1.41(5) .
C3 C7 0.80(4) 24
C3 C4 1.37(6) .
C3 C6 1.58(6) 24
C3 H3 0.9600 .
C4 C6 0.75(4) 24
C4 C5 1.40(5) .
C4 C7 1.56(6) 24
C4 H4A 0.9599 .
C6 C4 0.75(4) 24
C6 C7 1.37(6) .
C6 C5 1.37(5) .
C6 C3 1.58(6) 24
C6 H6A 0.9600 .
C7 C3 0.80(4) 24
C7 C4 1.56(6) 24
C7 H7 0.9599 .
C5 C6 1.37(5) 24
C5 C4 1.40(5) 24
C5 C8 1.51(4) .
C8 C11 1.40(3) .
C8 C9 1.40(4) .
C9 C10 1.40(3) .
C10 C10 1.11(4) 16_556
C10 H10 0.9300 .
C11 C12 1.40(3) .
C12 C12 1.57(4) 4_565
C12 H12 0.9300 .

loop_
_geom_torsion_atom_site_label_1
_geom_torsion_atom_site_label_2
_geom_torsion_atom_site_label_3
_geom_torsion_atom_site_label_4
_geom_torsion
_geom_torsion_site_symmetry_1
_geom_torsion_site_symmetry_4
O5 Tb1 Tb2 O3 -130.7(3) . .
Tb1 Tb1 Tb2 O3 116.6(3) 6 .
Tb1 Tb1 Tb2 O3 -18.1(3) 2 .
O1 Tb1 Tb2 O3 -170.1(6) 19 .
O1 Tb1 Tb2 O3 -91.3(6) . .
O4 Tb1 Tb2 O3 49.3(3) . .
O3 Tb1 Tb2 O3 98.6(5) 15 .
O5 Tb1 Tb2 O3 -56.2(7) 2 .
O5 Tb1 Tb2 O3 154.7(7) 6 .
O1 Tb1 Tb2 O3 162.1(4) 6 .
O5 Tb1 Tb2 O3 130.7(3) . 15
Tb1 Tb1 Tb2 O3 18.1(3) 6 15
Tb1 Tb1 Tb2 O3 -116.6(3) 2 15
O1 Tb1 Tb2 O3 91.3(6) 19 15
O1 Tb1 Tb2 O3 170.1(6) . 15
O4 Tb1 Tb2 O3 -49.3(3) . 15
O3 Tb1 Tb2 O3 -98.6(5) . 15
O5 Tb1 Tb2 O3 -154.7(7) 2 15
O5 Tb1 Tb2 O3 56.2(7) 6 15
O1 Tb1 Tb2 O3 63.5(4) 6 15
O5 Tb1 Tb2 O6 10(2) . 19
Tb1 Tb1 Tb2 O6 -103(2) 6 19
Tb1 Tb1 Tb2 O6 122(2) 2 19
O1 Tb1 Tb2 O6 -30(2) 19 19
O1 Tb1 Tb2 O6 49(2) . 19
O4 Tb1 Tb2 O6 -170(2) . 19
O3 Tb1 Tb2 O6 141(2) . 19
O3 Tb1 Tb2 O6 -121(2) 15 19
O5 Tb1 Tb2 O6 84(2) 2 19
O5 Tb1 Tb2 O6 -65(2) 6 19
O1 Tb1 Tb2 O6 -57(2) 6 19
O5 Tb1 Tb2 O6 -10(2) . .
Tb1 Tb1 Tb2 O6 -122(2) 6 .
Tb1 Tb1 Tb2 O6 103(2) 2 .
O1 Tb1 Tb2 O6 -49(2) 19 .
O1 Tb1 Tb2 O6 30(2) . .
O4 Tb1 Tb2 O6 170(2) . .
O3 Tb1 Tb2 O6 121(2) . .
O3 Tb1 Tb2 O6 -141(2) 15 .
O5 Tb1 Tb2 O6 65(2) 2 .
O5 Tb1 Tb2 O6 -84(2) 6 .
O1 Tb1 Tb2 O6 -77(2) 6 .
O5 Tb1 Tb2 O2 41.4(5) . 19
Tb1 Tb1 Tb2 O2 -71.3(5) 6 19
Tb1 Tb1 Tb2 O2 154.0(5) 2 19
O1 Tb1 Tb2 O2 2.0(8) 19 19
O1 Tb1 Tb2 O2 80.8(7) . 19
O4 Tb1 Tb2 O2 -138.6(5) . 19
O3 Tb1 Tb2 O2 172.1(6) . 19
O3 Tb1 Tb2 O2 -89.3(6) 15 19
O5 Tb1 Tb2 O2 115.9(8) 2 19
O5 Tb1 Tb2 O2 -33.2(8) 6 19
O1 Tb1 Tb2 O2 -25.8(6) 6 19
O5 Tb1 Tb2 O2 -114.4(7) . 16
Tb1 Tb1 Tb2 O2 133.0(7) 6 16
Tb1 Tb1 Tb2 O2 -1.7(7) 2 16
O1 Tb1 Tb2 O2 -153.7(9) 19 16
O1 Tb1 Tb2 O2 -75.0(9) . 16
O4 Tb1 Tb2 O2 65.6(7) . 16
O3 Tb1 Tb2 O2 16.4(7) . 16
O3 Tb1 Tb2 O2 114.9(7) 15 16
O5 Tb1 Tb2 O2 -39.8(9) 2 16
O5 Tb1 Tb2 O2 171.1(9) 6 16
O1 Tb1 Tb2 O2 178.4(8) 6 16
O5 Tb1 Tb2 O2 -41.4(5) . .
Tb1 Tb1 Tb2 O2 -154.0(5) 6 .
Tb1 Tb1 Tb2 O2 71.3(5) 2 .
O1 Tb1 Tb2 O2 -80.8(7) 19 .
O1 Tb1 Tb2 O2 -2.0(8) . .
O4 Tb1 Tb2 O2 138.6(5) . .
O3 Tb1 Tb2 O2 89.3(6) . .
O3 Tb1 Tb2 O2 -172.1(6) 15 .
O5 Tb1 Tb2 O2 33.2(8) 2 .
O5 Tb1 Tb2 O2 -115.9(8) 6 .
O1 Tb1 Tb2 O2 -108.6(6) 6 .
O5 Tb1 Tb2 O2 114.4(7) . 11
Tb1 Tb1 Tb2 O2 1.7(7) 6 11
Tb1 Tb1 Tb2 O2 -133.0(7) 2 11
O1 Tb1 Tb2 O2 75.0(9) 19 11
O1 Tb1 Tb2 O2 153.7(9) . 11
O4 Tb1 Tb2 O2 -65.6(7) . 11
O3 Tb1 Tb2 O2 -114.9(7) . 11
O3 Tb1 Tb2 O2 -16.4(7) 15 11
O5 Tb1 Tb2 O2 -171.1(9) 2 11
O5 Tb1 Tb2 O2 39.8(9) 6 11
O1 Tb1 Tb2 O2 47.2(8) 6 11
O5 Tb1 Tb2 Tb1 180.000(3) . 16
Tb1 Tb1 Tb2 Tb1 67.364(13) 6 16
Tb1 Tb1 Tb2 Tb1 -67.364(13) 2 16
O1 Tb1 Tb2 Tb1 140.6(5) 19 16
O1 Tb1 Tb2 Tb1 -140.6(5) . 16
O4 Tb1 Tb2 Tb1 0.0 . 16
O3 Tb1 Tb2 Tb1 -49.3(3) . 16
O3 Tb1 Tb2 Tb1 49.3(3) 15 16
O5 Tb1 Tb2 Tb1 -105.4(6) 2 16
O5 Tb1 Tb2 Tb1 105.4(6) 6 16
O1 Tb1 Tb2 Tb1 112.8(4) 6 16
O5 Tb1 Tb2 Tb1 -150.65(2) . 17
Tb1 Tb1 Tb2 Tb1 96.72(2) 6 17
Tb1 Tb1 Tb2 Tb1 -38.01(3) 2 17
O1 Tb1 Tb2 Tb1 170.0(5) 19 17
O1 Tb1 Tb2 Tb1 -111.3(5) . 17
O4 Tb1 Tb2 Tb1 29.35(2) . 17
O3 Tb1 Tb2 Tb1 -19.9(3) . 17
O3 Tb1 Tb2 Tb1 78.6(3) 15 17
O5 Tb1 Tb2 Tb1 -76.1(6) 2 17
O5 Tb1 Tb2 Tb1 134.8(6) 6 17
O1 Tb1 Tb2 Tb1 142.2(4) 6 17
O5 Tb1 Tb2 Tb1 150.65(2) . 15
Tb1 Tb1 Tb2 Tb1 38.01(3) 6 15
Tb1 Tb1 Tb2 Tb1 -96.72(2) 2 15
O1 Tb1 Tb2 Tb1 111.3(5) 19 15
O1 Tb1 Tb2 Tb1 -170.0(5) . 15
O4 Tb1 Tb2 Tb1 -29.35(2) . 15
O3 Tb1 Tb2 Tb1 -78.6(3) . 15
O3 Tb1 Tb2 Tb1 19.9(3) 15 15
O5 Tb1 Tb2 Tb1 -134.8(6) 2 15
O5 Tb1 Tb2 Tb1 76.1(6) 6 15
O1 Tb1 Tb2 Tb1 83.5(4) 6 15
O5 Tb1 O1 C1 -128.7(19) . .
Tb1 Tb1 O1 C1 170.9(12) 6 .
Tb1 Tb1 O1 C1 -46.4(18) 2 .
O1 Tb1 O1 C1 145.1(17) 19 .
O4 Tb1 O1 C1 -49(2) . .
O3 Tb1 O1 C1 16.2(18) . .
O3 Tb1 O1 C1 77(2) 15 .
Tb2 Tb1 O1 C1 68.0(18) . .
O5 Tb1 O1 C1 -95.0(19) 2 .
O5 Tb1 O1 C1 -142.8(18) 6 .
O1 Tb1 O1 C1 151.1(17) 6 .
O5 Tb1 O1 O1 -82.2(4) . 24
Tb1 Tb1 O1 O1 -142.7(9) 6 24
Tb1 Tb1 O1 O1 0.0 2 24
O1 Tb1 O1 O1 -168.5(3) 19 24
O4 Tb1 O1 O1 -2.6(10) . 24
O3 Tb1 O1 O1 62.69(12) . 24
O3 Tb1 O1 O1 123.6(4) 15 24
Tb2 Tb1 O1 O1 114.4(2) . 24
O5 Tb1 O1 O1 -48.5(4) 2 24
O5 Tb1 O1 O1 -96.4(6) 6 24
O1 Tb1 O1 O1 -162.4(4) 6 24
O5 Tb1 O1 Tb1 -82.2(4) . 2
Tb1 Tb1 O1 Tb1 -142.7(9) 6 2
O1 Tb1 O1 Tb1 -168.5(3) 19 2
O4 Tb1 O1 Tb1 -2.6(10) . 2
O3 Tb1 O1 Tb1 62.69(12) . 2
O3 Tb1 O1 Tb1 123.6(4) 15 2
Tb2 Tb1 O1 Tb1 114.4(2) . 2
O5 Tb1 O1 Tb1 -48.5(4) 2 2
O5 Tb1 O1 Tb1 -96.4(6) 6 2
O1 Tb1 O1 Tb1 -162.4(4) 6 2
O3 Tb2 O2 C1 3(2) . .
O3 Tb2 O2 C1 -65(3) 15 .
O6 Tb2 O2 C1 159(3) 19 .
O6 Tb2 O2 C1 148(3) . .
O2 Tb2 O2 C1 -131(2) 19 .
O2 Tb2 O2 C1 82(2) 16 .
O2 Tb2 O2 C1 154(2) 11 .
Tb1 Tb2 O2 C1 17(3) 16 .
Tb1 Tb2 O2 C1 -56(2) . .
Tb1 Tb2 O2 C1 18(2) 17 .
Tb1 Tb2 O2 C1 -32(3) 15 .
O3 Tb2 O3 Tb2 180.0 15 2
O6 Tb2 O3 Tb2 0.0 19 2
O6 Tb2 O3 Tb2 0.0 . 2
O2 Tb2 O3 Tb2 111.9(7) 19 2
O2 Tb2 O3 Tb2 -47.0(5) 16 2
O2 Tb2 O3 Tb2 47.0(5) . 2
O2 Tb2 O3 Tb2 -111.9(7) 11 2
Tb1 Tb2 O3 Tb2 -121.62(14) 16 2
Tb1 Tb2 O3 Tb2 121.62(14) . 2
Tb1 Tb2 O3 Tb2 -102.1(4) 17 2
Tb1 Tb2 O3 Tb2 -150.55(4) 15 2
O3 Tb2 O3 Tb1 -77.9(4) 15 17
O6 Tb2 O3 Tb1 102.1(4) 19 17
O6 Tb2 O3 Tb1 102.1(4) . 17
O2 Tb2 O3 Tb1 -146.0(7) 19 17
O2 Tb2 O3 Tb1 55.1(7) 16 17
O2 Tb2 O3 Tb1 149.1(7) . 17
O2 Tb2 O3 Tb1 -9.8(9) 11 17
Tb1 Tb2 O3 Tb1 -19.5(3) 16 17
Tb1 Tb2 O3 Tb1 -136.3(6) . 17
Tb1 Tb2 O3 Tb1 -48.4(4) 15 17
O3 Tb2 O3 Tb1 58.38(14) 15 .
O6 Tb2 O3 Tb1 -121.62(14) 19 .
O6 Tb2 O3 Tb1 -121.62(14) . .
O2 Tb2 O3 Tb1 -9.7(7) 19 .
O2 Tb2 O3 Tb1 -168.6(5) 16 .
O2 Tb2 O3 Tb1 -74.6(5) . .
O2 Tb2 O3 Tb1 126.4(6) 11 .
Tb1 Tb2 O3 Tb1 116.8(3) 16 .
Tb1 Tb2 O3 Tb1 136.3(6) 17 .
Tb1 Tb2 O3 Tb1 87.83(17) 15 .
O3 Tb2 O3 Tb1 -58.38(14) 15 16
O6 Tb2 O3 Tb1 121.62(14) 19 16
O6 Tb2 O3 Tb1 121.62(14) . 16
O2 Tb2 O3 Tb1 -126.4(6) 19 16
O2 Tb2 O3 Tb1 74.6(5) 16 16
O2 Tb2 O3 Tb1 168.6(5) . 16
O2 Tb2 O3 Tb1 9.7(7) 11 16
Tb1 Tb2 O3 Tb1 -116.8(3) . 16
Tb1 Tb2 O3 Tb1 19.5(3) 17 16
Tb1 Tb2 O3 Tb1 -28.93(10) 15 16
O3 Tb2 O3 Tb1 77.9(4) 15 2
O6 Tb2 O3 Tb1 -102.1(4) 19 2
O6 Tb2 O3 Tb1 -102.1(4) . 2
O2 Tb2 O3 Tb1 9.8(9) 19 2
O2 Tb2 O3 Tb1 -149.1(7) 16 2
O2 Tb2 O3 Tb1 -55.1(7) . 2
O2 Tb2 O3 Tb1 146.0(7) 11 2
Tb1 Tb2 O3 Tb1 136.3(6) 16 2
Tb1 Tb2 O3 Tb1 19.5(3) . 2
Tb1 Tb2 O3 Tb1 155.8(9) 17 2
Tb1 Tb2 O3 Tb1 107.3(5) 15 2
O5 Tb1 O3 Tb2 146.2(10) . .
Tb1 Tb1 O3 Tb2 -90.1(2) 6 .
Tb1 Tb1 O3 Tb2 160.7(3) 2 .
O1 Tb1 O3 Tb2 11.5(7) 19 .
O1 Tb1 O3 Tb2 76.5(5) . .
O4 Tb1 O3 Tb2 -138.2(3) . .
O3 Tb1 O3 Tb2 -53.7(3) 15 .
O5 Tb1 O3 Tb2 153.7(4) 2 .
O5 Tb1 O3 Tb2 -150.6(9) 6 .
O1 Tb1 O3 Tb2 -26.0(7) 6 .
O5 Tb1 O3 Tb2 7.8(12) . 2
Tb1 Tb1 O3 Tb2 131.4(4) 6 2
Tb1 Tb1 O3 Tb2 22.3(3) 2 2
O1 Tb1 O3 Tb2 -126.9(7) 19 2
O1 Tb1 O3 Tb2 -61.9(6) . 2
O4 Tb1 O3 Tb2 83.4(5) . 2
O3 Tb1 O3 Tb2 167.9(3) 15 2
Tb2 Tb1 O3 Tb2 -138.4(6) . 2
O5 Tb1 O3 Tb2 15.3(7) 2 2
O5 Tb1 O3 Tb2 71.0(12) 6 2
O1 Tb1 O3 Tb2 -164.4(6) 6 2
O5 Tb1 O3 Tb1 -92.7(10) . 17
Tb1 Tb1 O3 Tb1 30.95(8) 6 17
Tb1 Tb1 O3 Tb1 -78.20(12) 2 17
O1 Tb1 O3 Tb1 132.6(6) 19 17
O1 Tb1 O3 Tb1 -162.4(5) . 17
O4 Tb1 O3 Tb1 -17.1(3) . 17
O3 Tb1 O3 Tb1 67.38(15) 15 17
Tb2 Tb1 O3 Tb1 121.09(16) . 17
O5 Tb1 O3 Tb1 -85.2(4) 2 17
O5 Tb1 O3 Tb1 -29.5(10) 6 17
O1 Tb1 O3 Tb1 95.1(6) 6 17
O5 Tb1 O3 Tb1 -151.5(10) . 16
Tb1 Tb1 O3 Tb1 -27.8(3) 6 16
Tb1 Tb1 O3 Tb1 -137.0(4) 2 16
O1 Tb1 O3 Tb1 73.8(7) 19 16
O1 Tb1 O3 Tb1 138.9(6) . 16
O4 Tb1 O3 Tb1 -75.9(4) . 16
O3 Tb1 O3 Tb1 8.6(4) 15 16
Tb2 Tb1 O3 Tb1 62.34(12) . 16
O5 Tb1 O3 Tb1 -144.0(4) 2 16
O5 Tb1 O3 Tb1 -88.3(9) 6 16
O1 Tb1 O3 Tb1 36.3(7) 6 16
O5 Tb1 O3 Tb1 -14.5(11) . 2
Tb1 Tb1 O3 Tb1 109.15(5) 6 2
O1 Tb1 O3 Tb1 -149.2(6) 19 2
O1 Tb1 O3 Tb1 -84.2(5) . 2
O4 Tb1 O3 Tb1 61.1(3) . 2
O3 Tb1 O3 Tb1 145.58(4) 15 2
Tb2 Tb1 O3 Tb1 -160.7(3) . 2
O5 Tb1 O3 Tb1 -7.0(5) 2 2
O5 Tb1 O3 Tb1 48.7(10) 6 2
O1 Tb1 O3 Tb1 173.3(6) 6 2
O5 Tb1 O4 Tb1 -81.8(2) . 6
Tb1 Tb1 O4 Tb1 -163.6(5) 2 6
O1 Tb1 O4 Tb1 -3.0(11) 19 6
O1 Tb1 O4 Tb1 -160.6(8) . 6
O3 Tb1 O4 Tb1 134.5(3) . 6
O3 Tb1 O4 Tb1 61.8(2) 15 6
Tb2 Tb1 O4 Tb1 98.2(2) . 6
O5 Tb1 O4 Tb1 -112.5(6) 2 6
O5 Tb1 O4 Tb1 -51.1(5) 6 6
O1 Tb1 O4 Tb1 -1.5(6) 6 6
O5 Tb1 O4 Tb1 -66.6(6) . 5
Tb1 Tb1 O4 Tb1 15.2(4) 6 5
Tb1 Tb1 O4 Tb1 -148.4(9) 2 5
O1 Tb1 O4 Tb1 12.2(14) 19 5
O1 Tb1 O4 Tb1 -145.5(8) . 5
O3 Tb1 O4 Tb1 149.7(7) . 5
O3 Tb1 O4 Tb1 77.0(6) 15 5
Tb2 Tb1 O4 Tb1 113.4(6) . 5
O5 Tb1 O4 Tb1 -97.3(8) 2 5
O5 Tb1 O4 Tb1 -36.0(7) 6 5
O1 Tb1 O4 Tb1 13.6(9) 6 5
O5 Tb1 O4 Tb1 0.0 . 4
Tb1 Tb1 O4 Tb1 81.8(2) 6 4
Tb1 Tb1 O4 Tb1 -81.8(2) 2 4
O1 Tb1 O4 Tb1 78.8(9) 19 4
O1 Tb1 O4 Tb1 -78.8(9) . 4
O3 Tb1 O4 Tb1 -143.66(8) . 4
O3 Tb1 O4 Tb1 143.66(8) 15 4
Tb2 Tb1 O4 Tb1 180.0 . 4
O5 Tb1 O4 Tb1 -30.7(5) 2 4
O5 Tb1 O4 Tb1 30.7(5) 6 4
O1 Tb1 O4 Tb1 80.3(4) 6 4
O5 Tb1 O4 Tb1 66.6(6) . 3
Tb1 Tb1 O4 Tb1 148.4(9) 6 3
Tb1 Tb1 O4 Tb1 -15.2(4) 2 3
O1 Tb1 O4 Tb1 145.5(8) 19 3
O1 Tb1 O4 Tb1 -12.2(14) . 3
O3 Tb1 O4 Tb1 -77.0(6) . 3
O3 Tb1 O4 Tb1 -149.7(7) 15 3
Tb2 Tb1 O4 Tb1 -113.4(6) . 3
O5 Tb1 O4 Tb1 36.0(7) 2 3
O5 Tb1 O4 Tb1 97.3(8) 6 3
O1 Tb1 O4 Tb1 146.9(6) 6 3
O5 Tb1 O4 Tb1 81.8(2) . 2
Tb1 Tb1 O4 Tb1 163.6(5) 6 2
O1 Tb1 O4 Tb1 160.6(8) 19 2
O1 Tb1 O4 Tb1 3.0(11) . 2
O3 Tb1 O4 Tb1 -61.8(2) . 2
O3 Tb1 O4 Tb1 -134.5(3) 15 2
Tb2 Tb1 O4 Tb1 -98.2(2) . 2
O5 Tb1 O4 Tb1 51.1(5) 2 2
O5 Tb1 O4 Tb1 112.5(6) 6 2
O1 Tb1 O4 Tb1 162.1(4) 6 2
Tb1 Tb1 O5 O5 0.000(1) 6 6
Tb1 Tb1 O5 O5 122.21(16) 2 6
O1 Tb1 O5 O5 -81.2(5) 19 6
O1 Tb1 O5 O5 -156.6(5) . 6
O4 Tb1 O5 O5 61.11(8) . 6
O3 Tb1 O5 O5 135.1(8) . 6
O3 Tb1 O5 O5 -12.9(9) 15 6
Tb2 Tb1 O5 O5 -118.89(8) . 6
O5 Tb1 O5 O5 122.21(16) 2 6
O1 Tb1 O5 O5 -50.4(4) 6 6
Tb1 Tb1 O5 O5 -122.21(16) 6 2
Tb1 Tb1 O5 O5 0.0 2 2
O1 Tb1 O5 O5 156.6(5) 19 2
O1 Tb1 O5 O5 81.2(5) . 2
O4 Tb1 O5 O5 -61.11(8) . 2
O3 Tb1 O5 O5 12.9(9) . 2
O3 Tb1 O5 O5 -135.1(8) 15 2
Tb2 Tb1 O5 O5 118.89(8) . 2
O5 Tb1 O5 O5 -122.21(16) 6 2
O1 Tb1 O5 O5 -172.6(4) 6 2
Tb1 Tb1 O5 Tb1 122.21(16) 2 6
O1 Tb1 O5 Tb1 -81.2(5) 19 6
O1 Tb1 O5 Tb1 -156.6(5) . 6
O4 Tb1 O5 Tb1 61.11(8) . 6
O3 Tb1 O5 Tb1 135.1(8) . 6
O3 Tb1 O5 Tb1 -12.9(9) 15 6
Tb2 Tb1 O5 Tb1 -118.89(8) . 6
O5 Tb1 O5 Tb1 122.21(16) 2 6
O5 Tb1 O5 Tb1 0.000(1) 6 6
O1 Tb1 O5 Tb1 -50.4(4) 6 6
Tb1 Tb1 O5 Tb1 -122.21(16) 6 2
O1 Tb1 O5 Tb1 156.6(5) 19 2
O1 Tb1 O5 Tb1 81.2(5) . 2
O4 Tb1 O5 Tb1 -61.11(8) . 2
O3 Tb1 O5 Tb1 12.9(9) . 2
O3 Tb1 O5 Tb1 -135.1(8) 15 2
Tb2 Tb1 O5 Tb1 118.89(8) . 2
O5 Tb1 O5 Tb1 0.0 2 2
O5 Tb1 O5 Tb1 -122.21(16) 6 2
O1 Tb1 O5 Tb1 -172.6(4) 6 2
O3 Tb2 O6 O6 180.0 . 19
O3 Tb2 O6 O6 0.0 15 19
O2 Tb2 O6 O6 47.5(6) 19 19
O2 Tb2 O6 O6 -129.1(8) 16 19
O2 Tb2 O6 O6 129.1(8) . 19
O2 Tb2 O6 O6 -47.5(6) 11 19
Tb1 Tb2 O6 O6 -96.8(16) 16 19
Tb1 Tb2 O6 O6 96.8(16) . 19
Tb1 Tb2 O6 O6 -140.2(10) 17 19
Tb1 Tb2 O6 O6 -50.8(17) 15 19
Tb1 O1 C1 O1 67(2) . 24
Tb1 O1 C1 O1 33.3(13) 2 24
O1 O1 C1 O2 -32(2) 24 24
Tb1 O1 C1 O2 35(4) . 24
Tb1 O1 C1 O2 1(3) 2 24
O1 O1 C1 O2 -155.2(17) 24 .
Tb1 O1 C1 O2 -88.4(18) . .
Tb1 O1 C1 O2 -121.8(13) 2 .
O1 O1 C1 C2 100.0(15) 24 .
Tb1 O1 C1 C2 166.7(13) . .
Tb1 O1 C1 C2 133.3(9) 2 .
Tb2 O2 C1 O1 82(2) . .
Tb2 O2 C1 O1 47(4) . 24
Tb2 O2 C1 O2 -46(4) . 24
Tb2 O2 C1 C2 177.0(14) . .
O1 C1 C2 C7 30(3) . .
O1 C1 C2 C7 110(3) 24 .
O2 C1 C2 C7 176(3) 24 .
O2 C1 C2 C7 -37(4) . .
O1 C1 C2 C7 -110(3) . 24
O1 C1 C2 C7 -30(3) 24 24
O2 C1 C2 C7 37(4) 24 24
O2 C1 C2 C7 -176(3) . 24
O1 C1 C2 C3 69(3) . 24
O1 C1 C2 C3 149(3) 24 24
O2 C1 C2 C3 -145(3) 24 24
O2 C1 C2 C3 2(3) . 24
O1 C1 C2 C3 -149(3) . .
O1 C1 C2 C3 -69(3) 24 .
O2 C1 C2 C3 -2(3) 24 .
O2 C1 C2 C3 145(3) . .
C7 C2 C3 C7 -75(6) . 24
C3 C2 C3 C7 -111(5) 24 24
C1 C2 C3 C7 104(5) . 24
C7 C2 C3 C4 1(6) . .
C7 C2 C3 C4 76(6) 24 .
C3 C2 C3 C4 -35(6) 24 .
C1 C2 C3 C4 180(3) . .
C7 C2 C3 C6 -26(5) . 24
C7 C2 C3 C6 48(4) 24 24
C3 C2 C3 C6 -63(5) 24 24
C1 C2 C3 C6 152(3) . 24
C7 C3 C4 C6 -4(9) 24 24
C2 C3 C4 C6 -70(8) . 24
C7 C3 C4 C5 65(7) 24 .
C2 C3 C4 C5 0(6) . .
C6 C3 C4 C5 70(7) 24 .
C2 C3 C4 C7 -65(5) . 24
C6 C3 C4 C7 4(9) 24 24
C7 C2 C7 C3 -118(5) 24 24
C3 C2 C7 C3 -85(6) . 24
C1 C2 C7 C3 97(5) . 24
C7 C2 C7 C6 -37(6) 24 .
C3 C2 C7 C6 81(6) 24 .
C3 C2 C7 C6 -4(6) . .
C1 C2 C7 C6 178(3) . .
C7 C2 C7 C4 -66(4) 24 24
C3 C2 C7 C4 52(4) 24 24
C3 C2 C7 C4 -32(5) . 24
C1 C2 C7 C4 149(3) . 24
C4 C6 C7 C3 4(9) 24 24
C5 C6 C7 C3 79(6) . 24
C4 C6 C7 C2 -70(8) 24 .
C5 C6 C7 C2 4(6) . .
C3 C6 C7 C2 -74(6) 24 .
C5 C6 C7 C4 74(7) . 24
C3 C6 C7 C4 -4(9) 24 24
C4 C6 C5 C6 112(6) 24 24
C7 C6 C5 C6 30(6) . 24
C3 C6 C5 C6 62(5) 24 24
C4 C6 C5 C4 79(8) 24 .
C7 C6 C5 C4 -3(6) . .
C3 C6 C5 C4 29(6) 24 .
C7 C6 C5 C4 -82(7) . 24
C3 C6 C5 C4 -50(6) 24 24
C4 C6 C5 C8 -100(7) 24 .
C7 C6 C5 C8 178(3) . .
C3 C6 C5 C8 -150(3) 24 .
C3 C4 C5 C6 -81(7) . 24
C7 C4 C5 C6 -52(6) 24 24
C6 C4 C5 C6 81(8) 24 .
C3 C4 C5 C6 1(7) . .
C7 C4 C5 C6 30(5) 24 .
C6 C4 C5 C4 114(6) 24 24
C3 C4 C5 C4 33(6) . 24
C7 C4 C5 C4 62(5) 24 24
C6 C4 C5 C8 -100(7) 24 .
C3 C4 C5 C8 180(3) . .
C7 C4 C5 C8 -151(3) 24 .
C6 C5 C8 C11 -108(3) 24 .
C6 C5 C8 C11 108(3) . .
C4 C5 C8 C11 -71(3) . .
C4 C5 C8 C11 71(3) 24 .
C6 C5 C8 C9 72(3) 24 .
C6 C5 C8 C9 -72(3) . .
C4 C5 C8 C9 109(3) . .
C4 C5 C8 C9 -109(3) 24 .
C9 N1 C9 C10 0.000(8) 16_556 .
C9 N1 C9 C8 180.000(9) 16_556 .
C11 C8 C9 N1 0.000(12) . .
C5 C8 C9 N1 180.000(7) . .
C11 C8 C9 C10 180.000(10) . .
C5 C8 C9 C10 0.000(11) . .
N1 C9 C10 C10 0.000(12) . 16_556
C8 C9 C10 C10 180.000(10) . 16_556
C11 N2 C11 C8 180.000(11) 4_565 .
C11 N2 C11 C12 0.000(10) 4_565 .
C9 C8 C11 N2 0.000(13) . .
C5 C8 C11 N2 180.000(10) . .
C9 C8 C11 C12 180.000(9) . .
C5 C8 C11 C12 0.000(9) . .
N2 C11 C12 C12 0.000(10) . 4_565
C8 C11 C12 C12 180.000(8) . 4_565

loop_
_platon_squeeze_void_nr
_platon_squeeze_void_average_x
_platon_squeeze_void_average_y
_platon_squeeze_void_average_z
_platon_squeeze_void_volume
_platon_squeeze_void_count_electrons
1 -0.004 0.456 -0.030 4891.5 948.2
